data_7237437
loop_
_publ_author_name
'Huang, Rongjuan'
'Ward, Jonathan S.'
'Kukhta, Nadzeya A.'
'Av\'o, Jo\~ao'
'Gibson, Jamie'
'Penfold, Thomas'
'Lima, Jo\~ao C.'
'Batsanov, Andrei S.'
'Berberan-Santos, M\'ario N.'
'Bryce, Martin R.'
'Dias, Fernando B.'

_publ_section_title
;
 The influence of molecular conformation on the photophysics of organic
 room temperature phosphorescent luminophores
;
_journal_issue 34
_journal_name_full 'Journal of Materials Chemistry C'
_journal_page_first 9238
_journal_paper_doi 10.1039/C8TC02987C
_journal_volume 6
_journal_year 2018
_chemical_formula_moiety 'C38 H26 N2 S3'
_chemical_formula_sum 'C38 H26 N2 S3'
_chemical_formula_weight 606.79
_chemical_melting_point 509(1)
_chemical_name_systematic 2,8-bis(1-methyl-10H-phenothiazin-10-yl)dibenzo[b,d]thiophene
_space_group_crystal_system monoclinic
_space_group_IT_number 14
_space_group_name_Hall '-P 2yn'
_space_group_name_H-M_alt 'P 1 21/n 1'
_atom_sites_solution_hydrogens mixed
_atom_sites_solution_primary direct
_atom_sites_solution_secondary difmap
_audit_creation_date 2017-10-11
_audit_creation_method
;
Olex2 1.2-beta
(compiled 2017.08.10 svn.r3458 for OlexSys, GUI svn.r5381)
;
_audit_update_record
;
2018-05-29 deposited with the CCDC.
2018-08-07 downloaded from the CCDC.
;
_cell_angle_alpha 90
_cell_angle_beta 101.501(2)
_cell_angle_gamma 90
_cell_formula_units_Z 4
_cell_length_a 11.7234(4)
_cell_length_b 14.3733(4)
_cell_length_c 18.1421(6)
_cell_measurement_reflns_used 4566
_cell_measurement_temperature 120
_cell_measurement_theta_max 73.95
_cell_measurement_theta_min 3.95
_cell_volume 2995.63(17)
_computing_cell_refinement 'SAINT v8.38A (Bruker, 2017)'
_computing_data_collection 'APEX3 v.2016.1-0 (Bruker, 2016)'
_computing_data_reduction 'SAINT v8.38A (Bruker, 2017)'
_computing_molecular_graphics 'Olex2 (Dolomanov et al., 2009)'
_computing_publication_material 'Olex2 (Dolomanov et al., 2009)'
_computing_structure_refinement 'ShelXL 2016/6 multi-CPU (Sheldrick, 2015)'
_computing_structure_solution 'ShelXS 2013/1 (Sheldrick, 2008)'
_diffrn_ambient_temperature 120
_diffrn_detector_area_resol_mean 10.4
_diffrn_detector_type 'Bruker PHOTON 100 CMOS'
_diffrn_measured_fraction_theta_full 0.950
_diffrn_measured_fraction_theta_max 0.950
_diffrn_measurement_device '3-circle area detector diffractometer'
_diffrn_measurement_device_type 'Bruker D8 Venture'
_diffrn_measurement_method \w-scan
_diffrn_radiation_monochromator 'focusing mirrors'
_diffrn_radiation_probe x-ray
_diffrn_radiation_type CuK\a
_diffrn_radiation_wavelength 1.54184
_diffrn_reflns_av_R_equivalents 0.0844
_diffrn_reflns_av_unetI/netI 0.0699
_diffrn_reflns_Laue_measured_fraction_full 0.950
_diffrn_reflns_Laue_measured_fraction_max 0.950
_diffrn_reflns_limit_h_max 13
_diffrn_reflns_limit_h_min -13
_diffrn_reflns_limit_k_max 16
_diffrn_reflns_limit_k_min -13
_diffrn_reflns_limit_l_max 20
_diffrn_reflns_limit_l_min -21
_diffrn_reflns_number 25201
_diffrn_reflns_point_group_measured_fraction_full 0.950
_diffrn_reflns_point_group_measured_fraction_max 0.950
_diffrn_reflns_theta_full 66.601
_diffrn_reflns_theta_max 66.601
_diffrn_reflns_theta_min 3.955
_diffrn_source 'microfocus sealed X-ray tube'
_diffrn_source_type 'Incoatec I\mS microsource'
_diffrn_standards_number 0
_exptl_absorpt_coefficient_mu 2.496
_exptl_absorpt_correction_T_max 1.0000
_exptl_absorpt_correction_T_min 0.8329
_exptl_absorpt_correction_type multi-scan
_exptl_absorpt_process_details
; SADABS-2016/2 (Krause et al., 2015) was used for absorption correction. 
 wR2(int) was 0.0749 before and 0.0564 after correction. 
 The Ratio of minimum to maximum transmission is 0.8329. 
 The \l/2 correction factor is Not present.
;
_exptl_crystal_colour colourless
_exptl_crystal_colour_primary colourless
_exptl_crystal_density_diffrn 1.345
_exptl_crystal_description trapetzoid
_exptl_crystal_F_000 1264
_exptl_crystal_preparation Luminescent
_exptl_crystal_recrystallization_method 'Re-crystallisation from solvent: chloroform, hexane'
_exptl_crystal_size_max 0.186
_exptl_crystal_size_mid 0.058
_exptl_crystal_size_min 0.053
_refine_diff_density_max 0.459
_refine_diff_density_min -0.350
_refine_diff_density_rms 0.054
_refine_ls_extinction_coef 0.00043(6)
_refine_ls_extinction_expression Fc^*^=kFc[1+0.001xFc^2^\l^3^/sin(2\q)]^-1/4^
_refine_ls_extinction_method 'SHELXL-2016/6 (Sheldrick 2016)'
_refine_ls_goodness_of_fit_ref 1.077
_refine_ls_hydrogen_treatment constr
_refine_ls_matrix_type full
_refine_ls_number_parameters 451
_refine_ls_number_reflns 5016
_refine_ls_number_restraints 62
_refine_ls_restrained_S_all 1.071
_refine_ls_R_factor_all 0.0962
_refine_ls_R_factor_gt 0.0556
_refine_ls_shift/su_max 0.000
_refine_ls_shift/su_mean 0.000
_refine_ls_structure_factor_coef Fsqd
_refine_ls_weighting_details 'w=1/[\s^2^(Fo^2^)+(0.0210P)^2^+3.5050P] where P=(Fo^2^+2Fc^2^)/3'
_refine_ls_weighting_scheme calc
_refine_ls_wR_factor_gt 0.1020
_refine_ls_wR_factor_ref 0.1131
_reflns_Friedel_coverage 0.000
_reflns_number_gt 3425
_reflns_number_total 5016
_reflns_threshold_expression 'I > 2\s(I)'
_cod_data_source_file c8tc02987c2.cif
_cod_data_source_block DPTZ-Me-DBT_17srv251
_cod_depositor_comments
;
The following automatic conversions were performed:

data item '_diffrn_radiation_probe' value 'X-ray' was changed to
'x-ray' in accordance with the
/home/saulius/struct/COD-crude-data/automatic-downloads/DataCite-retrospective/RSC/depositions/lib/dictionaries/cif_core.dic
dictionary named 'cif_core.dic' version 2.4.2 last updated on
2011-04-26.

Automatic conversion script
Id: cif_fix_values 6909 2019-04-08 15:41:33Z antanas 
;
_cod_database_code 7237437
_shelx_shelxl_version_number 2016/6
_shelx_space_group_comment
;
The symmetry employed for this shelxl refinement is uniquely defined
by the following loop, which should always be used as a source of
symmetry information in preference to the above space-group names.
They are only intended as comments.
;
_olex2_refinement_description
;
1. Fixed Uiso
 At 1.2 times of:
  All C(H) groups
 At 1.5 times of:
  All C(H,H,H) groups
2. Restrained distances
 C18A-C13A \\sim C18B-C13B
 with sigma of 0.02
 C18A-C17A \\sim C18B-C17B
 with sigma of 0.02
 S2B-C14B \\sim S2A-C14A
 with sigma of 0.02
 S2B-C20B \\sim S2A-C20A
 with sigma of 0.02
 N1B-C19B \\sim N1B-C19A
 with sigma of 0.02
 N1B-C13A \\sim N1B-C13B
 with sigma of 0.02
 N1A-C19A \\sim N1A-C13A \\sim N1B-C19B \\sim N1B-C13B
 with sigma of 0.02
 N1A-C4 \\sim N1B-C4
 with sigma of 0.02
 C37A-C18A \\sim C37B-C18B
 with sigma of 0.02
 C17A-C16A \\sim C17B-C16B
 with sigma of 0.02
 C16B-C15B \\sim C16A-C15A
 with sigma of 0.02
 C15A-C14A \\sim C15B-C14B
 with sigma of 0.02
 C14B-C13B \\sim C14A-C13A
 with sigma of 0.02
 C20B-C19B \\sim C20A-C19A
 with sigma of 0.02
3. Uiso/Uaniso restraints and constraints
Uanis(N1B) = Uanis(N1A)
4. Rigid body (RIGU) restrains
 S2A, C19A, C20A, C21A, C22A, C23A, C24A
 with sigma for 1-2 distances of 0.004 and sigma for 1-3 distances of 0.004
5. Others
 Sof(S2B)=Sof(N1B)=Sof(C13B)=Sof(C14B)=Sof(C15B)=Sof(H15B)=Sof(C16B)=Sof(H16B)=
 Sof(C17B)=Sof(H17B)=Sof(C18B)=Sof(C19B)=Sof(C20B)=Sof(C21B)=Sof(H21B)=
 Sof(C22B)=Sof(H22B)=Sof(C23B)=Sof(H23B)=Sof(C24B)=Sof(H24B)=Sof(C37B)=
 Sof(H37D)=Sof(H37E)=Sof(H37F)=1-FVAR(1)
 Sof(S2A)=Sof(N1A)=Sof(C13A)=Sof(C14A)=Sof(C15A)=Sof(H15A)=Sof(C16A)=Sof(H16A)=
 Sof(C17A)=Sof(H17A)=Sof(C18A)=Sof(C19A)=Sof(C20A)=Sof(C21A)=Sof(H21A)=
 Sof(C22A)=Sof(H22A)=Sof(C23A)=Sof(H23A)=Sof(C24A)=Sof(H24A)=Sof(C37A)=
 Sof(H37A)=Sof(H37B)=Sof(H37C)=FVAR(1)
 Fixed Sof: H30(0.4) H36(0.6) C38A(0.6) H38A(0.6) H38B(0.6) H38C(0.6)
 C38B(0.4) H38D(0.4) H38E(0.4) H38F(0.4)
6.a Riding coordinates:
 C30(H30), C36(H36), C37A(H37A,H37B,H37C), C37B(H37D,H37E,H37F), C38A(H38A,
 H38B,H38C), C38B(H38D,H38E,H38F)
6.b Aromatic/amide H refined with riding coordinates:
 C2(H2), C3(H3), C5(H5), C8(H8), C10(H10), C11(H11), C15A(H15A), C16A(H16A),
 C17A(H17A), C21A(H21A), C22A(H22A), C23A(H23A), C24A(H24A), C15B(H15B),
 C16B(H16B), C17B(H17B), C21B(H21B), C22B(H22B), C23B(H23B), C24B(H24B),
 C27(H27), C28(H28), C29(H29), C33(H33), C34(H34), C35(H35)
6.c Fitted hexagon refined as free rotating group:
 C19B(C20B,C21B,C22B,C23B,C24B)
;
_olex2_diffrn_ambient_temperature_device 'Oxford Cryosystems'
_olex2_submission_special_instructions 'No special instructions were received'

loop_
_space_group_symop_operation_xyz
'x, y, z'
'-x+1/2, y+1/2, -z+1/2'
'-x, -y, -z'
'x-1/2, -y-1/2, z-1/2'

loop_
_atom_site_label
_atom_site_type_symbol
_atom_site_fract_x
_atom_site_fract_y
_atom_site_fract_z
_atom_site_U_iso_or_equiv
_atom_site_adp_type
_atom_site_occupancy
_atom_site_site_symmetry_order
_atom_site_calc_flag
_atom_site_refinement_flags_posn
_atom_site_refinement_flags_adp
_atom_site_refinement_flags_occupancy
_atom_site_disorder_assembly
_atom_site_disorder_group
S1 S 0.93041(8) 0.16248(6) 0.50911(6) 0.0387(3) Uani 1 1 d . . . . .
S2A S 0.52924(12) -0.11726(9) 0.22453(8) 0.0363(4) Uani 0.769(3) 1 d D U P A 1
S2B S 0.4930(4) 0.0033(3) 0.1871(3) 0.0365(13) Uani 0.231(3) 1 d D . P A 2
S3 S 0.69693(9) 0.54207(7) 0.22149(6) 0.0451(3) Uani 1 1 d . . . . .
N1A N 0.4839(6) -0.0146(3) 0.3602(5) 0.0248(16) Uani 0.769(3) 1 d D . P A 1
N1B N 0.485(2) -0.0073(12) 0.348(2) 0.0248(16) Uani 0.231(3) 1 d D . P A 2
N2 N 0.6653(2) 0.49580(17) 0.37536(16) 0.0310(7) Uani 1 1 d . . . . .
C1 C 0.8053(3) 0.1004(2) 0.4690(2) 0.0313(8) Uani 1 1 d . . . . .
C2 C 0.7830(3) 0.0056(2) 0.4749(2) 0.0352(9) Uani 1 1 d . . . . .
H2 H 0.839868 -0.033762 0.503979 0.042 Uiso 1 1 calc R . . . .
C3 C 0.6781(3) -0.0307(2) 0.4382(2) 0.0358(9) Uani 1 1 d . . . . .
H3 H 0.663631 -0.095248 0.442656 0.043 Uiso 1 1 calc R . . . .
C4 C 0.5926(3) 0.0247(2) 0.39496(19) 0.0282(8) Uani 1 1 d D . . . .
C5 C 0.6157(3) 0.1193(2) 0.38869(19) 0.0273(8) Uani 1 1 d . . . . .
H5 H 0.559320 0.158150 0.358646 0.033 Uiso 1 1 calc R . . . .
C6 C 0.7197(3) 0.1569(2) 0.42565(19) 0.0263(8) Uani 1 1 d . . . . .
C7 C 0.7552(3) 0.2535(2) 0.42685(19) 0.0254(8) Uani 1 1 d . . . . .
C8 C 0.6894(3) 0.3290(2) 0.39438(19) 0.0263(8) Uani 1 1 d . . . . .
H8 H 0.613229 0.319437 0.365583 0.032 Uiso 1 1 calc R . . . .
C9 C 0.7352(3) 0.4186(2) 0.40416(19) 0.0272(8) Uani 1 1 d . . . . .
C10 C 0.8485(3) 0.4306(2) 0.4458(2) 0.0321(8) Uani 1 1 d . . . . .
H10 H 0.880600 0.491463 0.452211 0.039 Uiso 1 1 calc R . . . .
C11 C 0.9144(3) 0.3560(2) 0.4779(2) 0.0339(9) Uani 1 1 d . . . . .
H11 H 0.991276 0.365656 0.505557 0.041 Uiso 1 1 calc R . . . .
C12 C 0.8682(3) 0.2665(2) 0.4696(2) 0.0294(8) Uani 1 1 d . . . . .
C13A C 0.4321(4) 0.0281(3) 0.2894(3) 0.0285(11) Uani 0.769(3) 1 d D . P A 1
C14A C 0.4511(4) -0.0118(3) 0.2231(3) 0.0331(12) Uani 0.769(3) 1 d D . P A 1
C15A C 0.4083(4) 0.0318(3) 0.1542(3) 0.0409(13) Uani 0.769(3) 1 d D . P A 1
H15A H 0.421976 0.005895 0.108592 0.049 Uiso 0.769(3) 1 calc R . P A 1
C16A C 0.3458(4) 0.1135(4) 0.1539(3) 0.0434(13) Uani 0.769(3) 1 d D . P A 1
H16A H 0.318949 0.144959 0.107619 0.052 Uiso 0.769(3) 1 calc R . P A 1
C17A C 0.3219(4) 0.1499(3) 0.2192(3) 0.0385(13) Uani 0.769(3) 1 d D . P A 1
H17A H 0.277215 0.205370 0.217190 0.046 Uiso 0.769(3) 1 calc R . P A 1
C18A C 0.3620(4) 0.1069(3) 0.2885(3) 0.0298(11) Uani 0.769(3) 1 d D . P A 1
C19A C 0.4708(3) -0.1129(3) 0.3630(3) 0.0254(10) Uani 0.769(3) 1 d D U P A 1
C20A C 0.4910(3) -0.1686(3) 0.3045(3) 0.0296(11) Uani 0.769(3) 1 d D U P A 1
C21A C 0.481(2) -0.2653(7) 0.3093(7) 0.036(3) Uani 0.769(3) 1 d . U P A 1
H21A H 0.492728 -0.304055 0.268965 0.044 Uiso 0.769(3) 1 calc R . P A 1
C22A C 0.4543(4) -0.3035(3) 0.3732(3) 0.0406(13) Uani 0.769(3) 1 d . U P A 1
H22A H 0.451806 -0.369280 0.377864 0.049 Uiso 0.769(3) 1 calc R . P A 1
C23A C 0.4310(4) -0.2485(3) 0.4309(3) 0.0392(13) Uani 0.769(3) 1 d . U P A 1
H23A H 0.410087 -0.276269 0.473838 0.047 Uiso 0.769(3) 1 calc R . P A 1
C24A C 0.4383(5) -0.1521(5) 0.4256(3) 0.0296(15) Uani 0.769(3) 1 d . U P A 1
H24A H 0.421118 -0.113460 0.464492 0.036 Uiso 0.769(3) 1 calc R . P A 1
C13B C 0.4785(12) -0.0986(10) 0.3133(9) 0.027(3) Uiso 0.231(3) 1 d D . P A 2
C14B C 0.4863(19) -0.1013(11) 0.2386(9) 0.048(7) Uiso 0.231(3) 1 d D . P A 2
C15B C 0.4931(13) -0.1862(10) 0.2006(9) 0.038(4) Uiso 0.231(3) 1 d D . P A 2
H15B H 0.501632 -0.187464 0.149615 0.046 Uiso 0.231(3) 1 calc R . P A 2
C16B C 0.4869(13) -0.2669(10) 0.2401(9) 0.036(4) Uiso 0.231(3) 1 d D . P A 2
H16B H 0.491009 -0.325655 0.216719 0.043 Uiso 0.231(3) 1 calc R . P A 2
C17B C 0.475(8) -0.262(2) 0.314(2) 0.038(14) Uiso 0.231(3) 1 d D . P A 2
H17B H 0.472813 -0.318365 0.340783 0.045 Uiso 0.231(3) 1 calc R . P A 2
C18B C 0.4649(15) -0.1779(12) 0.3521(9) 0.040(4) Uiso 0.231(3) 1 d D . P A 2
C19B C 0.4022(10) 0.0579(7) 0.3058(6) 0.022(4) Uiso 0.231(3) 1 d D . P A 2
C20B C 0.4076(9) 0.0752(7) 0.2312(6) 0.038(4) Uiso 0.231(3) 1 d DG . P A 2
C21B C 0.3479(10) 0.1503(8) 0.1936(5) 0.028(6) Uiso 0.231(3) 1 d G . P A 2
H21B H 0.351593 0.162127 0.142586 0.033 Uiso 0.231(3) 1 calc R . P A 2
C22B C 0.2826(9) 0.2082(7) 0.2306(6) 0.040(4) Uiso 0.231(3) 1 d G . P A 2
H22B H 0.241745 0.259507 0.204890 0.048 Uiso 0.231(3) 1 calc R . P A 2
C23B C 0.2771(10) 0.1909(7) 0.3052(6) 0.046(4) Uiso 0.231(3) 1 d G . P A 2
H23B H 0.232547 0.230395 0.330474 0.056 Uiso 0.231(3) 1 calc R . P A 2
C24B C 0.3369(12) 0.1157(9) 0.3428(5) 0.047(8) Uiso 0.231(3) 1 d G . P A 2
H24B H 0.333197 0.103904 0.393754 0.056 Uiso 0.231(3) 1 calc R . P A 2
C25 C 0.7184(3) 0.5846(2) 0.3708(2) 0.0300(8) Uani 1 1 d . . . . .
C26 C 0.7389(3) 0.6141(2) 0.3017(2) 0.0351(9) Uani 1 1 d . . . . .
C27 C 0.7893(3) 0.7010(3) 0.2950(3) 0.0475(11) Uani 1 1 d . . . . .
H27 H 0.804177 0.721506 0.248041 0.057 Uiso 1 1 calc R . . . .
C28 C 0.8171(3) 0.7567(3) 0.3586(3) 0.0511(12) Uani 1 1 d . . . . .
H28 H 0.851854 0.815809 0.355039 0.061 Uiso 1 1 calc R . . . .
C29 C 0.7951(3) 0.7279(2) 0.4259(2) 0.0431(10) Uani 1 1 d . . . . .
H29 H 0.815750 0.767076 0.468672 0.052 Uiso 1 1 calc R . . . .
C30 C 0.7433(3) 0.6424(2) 0.4334(2) 0.0395(9) Uani 1 1 d . . . . .
H30 H 0.725417 0.623957 0.480099 0.047 Uiso 0.4 1 d R . P B 2
C31 C 0.5630(3) 0.4796(2) 0.3174(2) 0.0299(8) Uani 1 1 d . . . . .
C32 C 0.5686(3) 0.4959(2) 0.2431(2) 0.0335(9) Uani 1 1 d . . . . .
C33 C 0.4727(4) 0.4776(3) 0.1865(2) 0.0491(11) Uani 1 1 d . . . . .
H33 H 0.476232 0.489301 0.135460 0.059 Uiso 1 1 calc R . . . .
C34 C 0.3731(4) 0.4427(3) 0.2043(3) 0.0580(13) Uani 1 1 d . . . . .
H34 H 0.308870 0.427563 0.165295 0.070 Uiso 1 1 calc R . . . .
C35 C 0.3651(3) 0.4292(3) 0.2781(3) 0.0552(12) Uani 1 1 d . . . . .
H35 H 0.294487 0.406991 0.289773 0.066 Uiso 1 1 calc R . . . .
C36 C 0.4592(3) 0.4478(2) 0.3356(2) 0.0428(10) Uani 1 1 d . . . . .
H36 H 0.453277 0.438958 0.386566 0.051 Uiso 0.6 1 d R . P C 1
C37A C 0.3285(4) 0.1449(4) 0.3580(3) 0.0373(14) Uani 0.769(3) 1 d D . P A 1
H37A H 0.342252 0.097621 0.397744 0.056 Uiso 0.769(3) 1 d R . P A 1
H37B H 0.245802 0.161741 0.346974 0.056 Uiso 0.769(3) 1 d R . P A 1
H37C H 0.375342 0.200191 0.374844 0.056 Uiso 0.769(3) 1 d R . P A 1
C37B C 0.446(2) -0.1825(19) 0.4309(12) 0.036(8) Uiso 0.231(3) 1 d D . P A 2
H37D H 0.438811 -0.247643 0.445451 0.054 Uiso 0.231(3) 1 d R . P A 2
H37E H 0.511611 -0.153583 0.464971 0.054 Uiso 0.231(3) 1 d R . P A 2
H37F H 0.373981 -0.149173 0.434071 0.054 Uiso 0.231(3) 1 d R . P A 2
C38A C 0.7167(6) 0.6176(5) 0.5074(4) 0.057(2) Uani 0.6 1 d . . P D 1
H38A H 0.787112 0.599258 0.540930 0.086 Uiso 0.6 1 d R . P D 1
H38B H 0.662332 0.566908 0.501080 0.086 Uiso 0.6 1 d R . P D 1
H38C H 0.683512 0.670258 0.527980 0.086 Uiso 0.6 1 d R . P D 1
C38B C 0.4436(9) 0.4335(6) 0.4102(6) 0.051(3) Uani 0.4 1 d . . P E 2
H38D H 0.515894 0.449000 0.445414 0.076 Uiso 0.4 1 d R . P E 2
H38E H 0.380494 0.473290 0.420164 0.076 Uiso 0.4 1 d R . P E 2
H38F H 0.423924 0.368120 0.416724 0.076 Uiso 0.4 1 d R . P E 2

loop_
_atom_site_aniso_label
_atom_site_aniso_U_11
_atom_site_aniso_U_22
_atom_site_aniso_U_33
_atom_site_aniso_U_23
_atom_site_aniso_U_13
_atom_site_aniso_U_12
S1 0.0351(5) 0.0233(5) 0.0496(7) 0.0056(4) -0.0110(4) -0.0025(4)
S2A 0.0391(8) 0.0363(8) 0.0345(9) -0.0015(6) 0.0099(7) 0.0012(6)
S2B 0.039(3) 0.027(2) 0.039(3) 0.0042(19) 0.000(2) 0.0017(18)
S3 0.0504(6) 0.0450(6) 0.0420(7) -0.0029(5) 0.0142(5) 0.0010(5)
N1A 0.0294(16) 0.0177(17) 0.025(4) 0.0015(18) 0.0007(19) -0.0053(13)
N1B 0.0294(16) 0.0177(17) 0.025(4) 0.0015(18) 0.0007(19) -0.0053(13)
N2 0.0351(16) 0.0160(14) 0.039(2) 0.0040(13) -0.0002(15) -0.0003(12)
C1 0.0325(19) 0.0231(18) 0.035(2) 0.0010(15) -0.0004(17) -0.0052(14)
C2 0.035(2) 0.0214(18) 0.046(3) 0.0050(16) -0.0003(18) 0.0022(15)
C3 0.037(2) 0.0188(18) 0.049(3) 0.0021(16) 0.0031(19) -0.0013(15)
C4 0.0304(19) 0.0209(18) 0.033(2) -0.0024(15) 0.0066(17) -0.0030(14)
C5 0.0286(18) 0.0197(17) 0.031(2) 0.0001(15) -0.0006(16) 0.0029(13)
C6 0.0278(18) 0.0207(17) 0.028(2) 0.0002(15) 0.0003(16) -0.0010(14)
C7 0.0288(18) 0.0227(18) 0.023(2) -0.0025(14) 0.0008(16) -0.0032(13)
C8 0.0260(17) 0.0206(18) 0.029(2) 0.0001(14) -0.0028(16) -0.0015(13)
C9 0.0294(18) 0.0216(17) 0.028(2) 0.0016(14) 0.0006(16) -0.0003(13)
C10 0.035(2) 0.0202(18) 0.037(2) -0.0020(15) -0.0031(18) -0.0065(14)
C11 0.0310(19) 0.0267(19) 0.039(3) 0.0004(16) -0.0054(17) -0.0050(14)
C12 0.0300(19) 0.0199(17) 0.035(2) 0.0015(15) -0.0024(17) 0.0002(14)
C13A 0.023(2) 0.027(3) 0.035(3) -0.003(2) 0.003(2) -0.005(2)
C14A 0.029(3) 0.033(3) 0.038(4) 0.006(2) 0.006(3) -0.004(2)
C15A 0.038(3) 0.056(3) 0.030(3) 0.004(3) 0.007(3) -0.003(3)
C16A 0.040(3) 0.055(3) 0.034(3) 0.016(3) 0.003(3) 0.006(2)
C17A 0.029(3) 0.035(3) 0.052(4) 0.005(3) 0.007(3) 0.002(2)
C18A 0.027(2) 0.022(2) 0.037(3) 0.005(2) -0.001(2) -0.0063(19)
C19A 0.024(2) 0.021(2) 0.029(3) -0.0012(19) 0.001(2) -0.0017(17)
C20A 0.023(2) 0.024(2) 0.041(3) -0.005(2) 0.005(2) 0.0011(18)
C21A 0.032(5) 0.022(4) 0.054(6) -0.009(2) 0.005(4) 0.000(2)
C22A 0.040(3) 0.022(2) 0.061(4) -0.003(2) 0.015(3) -0.003(2)
C23A 0.044(3) 0.022(3) 0.054(4) 0.005(2) 0.014(3) -0.006(2)
C24A 0.032(3) 0.021(4) 0.034(3) 0.001(2) 0.002(2) 0.001(3)
C25 0.0277(19) 0.0179(17) 0.042(2) 0.0011(15) 0.0003(17) 0.0005(13)
C26 0.035(2) 0.0274(19) 0.043(3) 0.0024(17) 0.0086(18) 0.0031(15)
C27 0.041(2) 0.039(2) 0.061(3) 0.015(2) 0.008(2) -0.0028(18)
C28 0.040(2) 0.026(2) 0.079(4) 0.008(2) -0.007(2) -0.0057(17)
C29 0.044(2) 0.0232(19) 0.052(3) -0.0006(18) -0.013(2) -0.0012(16)
C30 0.041(2) 0.025(2) 0.048(3) -0.0006(17) -0.002(2) 0.0027(16)
C31 0.0302(19) 0.0156(17) 0.041(3) 0.0001(15) 0.0004(18) 0.0042(13)
C32 0.033(2) 0.0245(18) 0.039(3) -0.0031(16) -0.0022(18) 0.0073(15)
C33 0.054(3) 0.039(2) 0.047(3) -0.0080(19) -0.008(2) 0.0119(19)
C34 0.039(2) 0.040(2) 0.082(4) -0.009(2) -0.020(3) 0.0048(19)
C35 0.029(2) 0.036(2) 0.098(4) -0.002(2) 0.005(3) 0.0019(17)
C36 0.037(2) 0.031(2) 0.061(3) 0.0009(19) 0.010(2) 0.0024(16)
C37A 0.035(3) 0.033(3) 0.043(4) -0.001(3) 0.006(3) 0.000(2)
C38A 0.076(5) 0.054(5) 0.038(5) -0.007(4) 0.002(4) 0.005(4)
C38B 0.056(7) 0.037(6) 0.059(8) 0.003(5) 0.012(6) -0.002(5)

loop_
_atom_type_symbol
_atom_type_description
_atom_type_scat_dispersion_real
_atom_type_scat_dispersion_imag
_atom_type_scat_source
C C 0.0181 0.0091 'International Tables Vol C Tables 4.2.6.8 and 6.1.1.4'
H H 0.0000 0.0000 'International Tables Vol C Tables 4.2.6.8 and 6.1.1.4'
N N 0.0311 0.0180 'International Tables Vol C Tables 4.2.6.8 and 6.1.1.4'
S S 0.3331 0.5567 'International Tables Vol C Tables 4.2.6.8 and 6.1.1.4'

loop_
_exptl_crystal_face_index_h
_exptl_crystal_face_index_k
_exptl_crystal_face_index_l
_exptl_crystal_face_perp_dist
1.00 -1.00 -1.00 0.0260
-1.00 1.00 1.00 0.0110
1.00 1.00 -1.00 0.0220
-1.00 -1.00 1.00 0.0200
1.00 1.00 1.00 0.0720
-2.00 2.00 1.00 0.0280
0.00 1.00 -2.00 0.0590
0.00 -1.00 2.00 0.0720
-1.00 -1.00 -2.00 0.0710

loop_
_geom_angle_atom_site_label_1
_geom_angle_atom_site_label_2
_geom_angle_atom_site_label_3
_geom_angle
C1 S1 C12 91.07(16)
C20A S2A C14A 98.9(2)
C20B S2B C14B 99.8(8)
C32 S3 C26 98.47(17)
C4 N1A C13A 114.0(6)
C4 N1A C19A 118.2(4)
C19A N1A C13A 115.1(5)
C4 N1B C13B 120.7(15)
C4 N1B C19B 121.2(14)
C13B N1B C19B 112.4(14)
C9 N2 C25 119.6(3)
C9 N2 C31 118.5(3)
C25 N2 C31 114.1(3)
C2 C1 S1 128.4(3)
C2 C1 C6 119.0(3)
C6 C1 S1 112.6(2)
C3 C2 C1 119.6(3)
C2 C3 C4 121.9(3)
C3 C4 N1A 120.2(3)
C3 C4 N1B 126.4(7)
C3 C4 C5 118.2(3)
C5 C4 N1A 121.5(3)
C5 C4 N1B 115.0(9)
C6 C5 C4 120.6(3)
C1 C6 C7 112.0(3)
C5 C6 C1 120.6(3)
C5 C6 C7 127.4(3)
C8 C7 C6 127.4(3)
C8 C7 C12 120.8(3)
C12 C7 C6 111.8(3)
C7 C8 C9 120.0(3)
C8 C9 N2 119.8(3)
C8 C9 C10 118.8(3)
C10 C9 N2 121.3(3)
C11 C10 C9 121.5(3)
C10 C11 C12 119.9(3)
C7 C12 S1 112.5(2)
C11 C12 S1 128.5(3)
C11 C12 C7 119.0(3)
C14A C13A N1A 118.9(5)
C14A C13A C18A 121.3(4)
C18A C13A N1A 119.8(5)
C13A C14A S2A 120.8(4)
C13A C14A C15A 119.8(4)
C15A C14A S2A 119.3(4)
C16A C15A C14A 118.7(5)
C17A C16A C15A 121.2(5)
C16A C17A C18A 121.1(5)
C13A C18A C37A 122.6(4)
C17A C18A C13A 117.5(4)
C17A C18A C37A 119.9(4)
C20A C19A N1A 120.6(6)
C20A C19A C24A 120.6(5)
C24A C19A N1A 118.7(6)
C19A C20A S2A 119.9(3)
C19A C20A C21A 119.8(6)
C21A C20A S2A 120.3(5)
C22A C21A C20A 119.0(7)
C21A C22A C23A 121.6(5)
C22A C23A C24A 119.5(5)
C19A C24A C23A 119.4(5)
C14B C13B N1B 116(2)
C18B C13B N1B 122(2)
C18B C13B C14B 121.4(15)
C13B C14B S2B 120.8(12)
C13B C14B C15B 121.7(14)
C15B C14B S2B 117.5(12)
C16B C15B C14B 117.5(14)
C15B C16B C17B 119(2)
C16B C17B C18B 124(3)
C13B C18B C17B 116(2)
C13B C18B C37B 125.9(19)
C17B C18B C37B 118.4(19)
C20B C19B N1B 118.1(19)
C20B C19B C24B 120.0
C24B C19B N1B 120.5(18)
C19B C20B S2B 118.9(7)
C19B C20B C21B 120.0
C21B C20B S2B 121.1(7)
C22B C21B C20B 120.0
C23B C22B C21B 120.0
C24B C23B C22B 120.0
C23B C24B C19B 120.0
C26 C25 N2 118.7(3)
C26 C25 C30 120.6(3)
C30 C25 N2 120.6(3)
C25 C26 S3 119.5(3)
C25 C26 C27 120.2(4)
C27 C26 S3 120.3(3)
C28 C27 C26 118.5(4)
C29 C28 C27 121.0(4)
C28 C29 C30 121.4(4)
C25 C30 C38A 123.2(4)
C29 C30 C25 118.2(4)
C29 C30 C38A 118.5(4)
C32 C31 N2 119.2(3)
C32 C31 C36 119.9(3)
C36 C31 N2 121.0(3)
C31 C32 S3 119.4(3)
C31 C32 C33 120.0(3)
C33 C32 S3 120.6(3)
C34 C33 C32 119.9(4)
C33 C34 C35 120.6(4)
C34 C35 C36 120.5(4)
C31 C36 C38B 123.8(5)
C35 C36 C31 119.0(4)
C35 C36 C38B 117.2(5)

loop_
_geom_bond_atom_site_label_1
_geom_bond_atom_site_label_2
_geom_bond_distance
S1 C1 1.747(3)
S1 C12 1.753(3)
S2A C14A 1.768(5)
S2A C20A 1.763(5)
S2B C14B 1.780(14)
S2B C20B 1.740(8)
S3 C26 1.773(4)
S3 C32 1.759(4)
N1A C4 1.422(6)
N1A C13A 1.443(8)
N1A C19A 1.423(6)
N1B C4 1.446(15)
N1B C13B 1.450(15)
N1B C19B 1.455(14)
N2 C9 1.416(4)
N2 C25 1.430(4)
N2 C31 1.448(4)
C1 C2 1.396(4)
C1 C6 1.404(4)
C2 C3 1.378(5)
C3 C4 1.393(4)
C4 C5 1.395(4)
C5 C6 1.379(4)
C6 C7 1.448(4)
C7 C8 1.392(4)
C7 C12 1.407(4)
C8 C9 1.393(4)
C9 C10 1.402(4)
C10 C11 1.381(4)
C11 C12 1.392(4)
C13A C14A 1.390(7)
C13A C18A 1.397(6)
C14A C15A 1.399(7)
C15A C16A 1.383(7)
C16A C17A 1.376(7)
C17A C18A 1.396(7)
C18A C37A 1.497(7)
C19A C20A 1.387(6)
C19A C24A 1.388(7)
C20A C21A 1.400(11)
C21A C22A 1.375(12)
C22A C23A 1.381(6)
C23A C24A 1.394(8)
C13B C14B 1.377(16)
C13B C18B 1.366(16)
C14B C15B 1.412(16)
C15B C16B 1.373(15)
C16B C17B 1.38(2)
C17B C18B 1.41(2)
C18B C37B 1.492(18)
C19B C20B 1.3900
C19B C24B 1.3900
C20B C21B 1.3900
C21B C22B 1.3900
C22B C23B 1.3900
C23B C24B 1.3900
C25 C26 1.390(5)
C25 C30 1.391(5)
C26 C27 1.397(5)
C27 C28 1.388(5)
C28 C29 1.362(5)
C29 C30 1.389(5)
C30 C38A 1.480(7)
C31 C32 1.382(5)
C31 C36 1.400(5)
C32 C33 1.389(5)
C33 C34 1.367(6)
C34 C35 1.375(6)
C35 C36 1.384(6)
C36 C38B 1.417(10)
